data_4075126
loop_
_publ_author_name
'Benito-Garagorri, David'
'Becker, Eva'
'Wiedermann, Julia'
'Lackner, Wolfgang'
'Pollak, Martin'
'Mereiter, Kurt'
'Kisala, Joanna'
'Kirchner, Karl'

_publ_section_title
;
 Achiral and Chiral Transition Metal Complexes with Modularly Designed
 Tridentate PNP Pincer-Type Ligands Based on N-Heterocyclic Diamines
;
_journal_issue 8
_journal_name_full Organometallics
_journal_page_first 1900
_journal_paper_doi 10.1021/om0600644
_journal_volume 25
_journal_year 2006
_chemical_formula_moiety 'C35 H30 Fe N6 O4 P2, 2(B F4)'
_chemical_formula_sum 'C35 H30 B2 F8 Fe N6 O4 P2'
_chemical_formula_weight 890.06
_chemical_name_common '1045 [Fe(PNP-BIPOL)(CH3CN)3](BF4)2.solv'
_chemical_name_systematic
; 
 ? 
;
_space_group_IT_number 2
_symmetry_cell_setting triclinic
_symmetry_space_group_name_Hall '-P 1'
_symmetry_space_group_name_H-M 'P -1'
_atom_sites_solution_hydrogens geom
_atom_sites_solution_primary direct
_atom_sites_solution_secondary difmap
_audit_creation_method SHELXL-97
_cell_angle_alpha 101.294(1)
_cell_angle_beta 99.336(1)
_cell_angle_gamma 94.203(1)
_cell_formula_units_Z 4
_cell_length_a 12.5467(7)
_cell_length_b 18.0244(11)
_cell_length_c 19.2853(11)
_cell_measurement_reflns_used 9008
_cell_measurement_temperature 173(2)
_cell_measurement_theta_max 30.02
_cell_measurement_theta_min 2.18
_cell_volume 4195.3(4)
_computing_cell_refinement 'Bruker SAINT'
_computing_data_collection 'Bruker SMART'
_computing_data_reduction 'Bruker SAINT, SADABS, XPREP'
_computing_molecular_graphics 'Bruker SHELXTL'
_computing_publication_material 'Bruker SHELXTL'
_computing_structure_refinement 'SHELXL-97 (Sheldrick, 1997)'
_computing_structure_solution 'SHELXS-97 (Sheldrick, 1997)'
_diffrn_ambient_temperature 173(2)
_diffrn_measured_fraction_theta_full 0.995
_diffrn_measured_fraction_theta_max 0.995
_diffrn_measurement_device_type 'CCD area detector'
_diffrn_measurement_method 'phi and omega scans'
_diffrn_radiation_monochromator graphite
_diffrn_radiation_source 'fine-focus sealed tube'
_diffrn_radiation_type MoK\a
_diffrn_radiation_wavelength 0.71073
_diffrn_reflns_av_R_equivalents 0.0253
_diffrn_reflns_av_sigmaI/netI 0.0268
_diffrn_reflns_limit_h_max 16
_diffrn_reflns_limit_h_min -16
_diffrn_reflns_limit_k_max 23
_diffrn_reflns_limit_k_min -23
_diffrn_reflns_limit_l_max 24
_diffrn_reflns_limit_l_min -24
_diffrn_reflns_number 50294
_diffrn_reflns_theta_full 27.00
_diffrn_reflns_theta_max 27.00
_diffrn_reflns_theta_min 2.18
_diffrn_standards_decay_% 0
_exptl_absorpt_coefficient_mu 0.515
_exptl_absorpt_correction_T_max 0.84
_exptl_absorpt_correction_T_min 0.71
_exptl_absorpt_correction_type multi-scan
_exptl_absorpt_process_details 'program SADABS, V2.10'
_exptl_crystal_colour red
_exptl_crystal_density_diffrn 1.409
_exptl_crystal_density_method 'not measured'
_exptl_crystal_description prism
_exptl_crystal_F_000 1808
_exptl_crystal_size_max 0.54
_exptl_crystal_size_mid 0.38
_exptl_crystal_size_min 0.34
_refine_diff_density_max 0.774
_refine_diff_density_min -0.368
_refine_diff_density_rms 0.069
_refine_ls_extinction_method none
_refine_ls_goodness_of_fit_ref 1.066
_refine_ls_hydrogen_treatment constr
_refine_ls_matrix_type full
_refine_ls_number_parameters 1085
_refine_ls_number_reflns 18196
_refine_ls_number_restraints 262
_refine_ls_restrained_S_all 1.068
_refine_ls_R_factor_all 0.0527
_refine_ls_R_factor_gt 0.0420
_refine_ls_shift/su_max 0.001
_refine_ls_shift/su_mean 0.000
_refine_ls_structure_factor_coef Fsqd
_refine_ls_weighting_details 'calc w=1/[\s^2^(Fo^2^)+(0.0601P)^2^+2.7476P] where P=(Fo^2^+2Fc^2^)/3'
_refine_ls_weighting_scheme calc
_refine_ls_wR_factor_gt 0.1158
_refine_ls_wR_factor_ref 0.1237
_reflns_number_gt 14787
_reflns_number_total 18196
_reflns_threshold_expression >2sigma(I)
_cod_data_source_file om0600644si20060122_054457.cif
_cod_data_source_block 9d-1045
_cod_depositor_comments
;
The following automatic conversions were performed:

'_symmetry_cell_setting' value 'Triclinic' changed to 'triclinic'
according to /home/saulius/struct/CIF-dictionaries/cif_core.dic
dictionary named 'cif_core.dic' version 2.4.1 from 2010-06-29.

Automatic conversion script
Id: cif_fix_values 1715 2011-07-08 13:25:40Z adriana 
;
_cod_original_sg_symbol_Hall '-P 1 '
_cod_original_sg_symbol_H-M P-1
_cod_database_code 4075126

loop_
_symmetry_equiv_pos_as_xyz
'x, y, z'
'-x, -y, -z'

loop_
_atom_site_label
_atom_site_type_symbol
_atom_site_fract_x
_atom_site_fract_y
_atom_site_fract_z
_atom_site_U_iso_or_equiv
_atom_site_adp_type
_atom_site_occupancy
_atom_site_symmetry_multiplicity
_atom_site_calc_flag
_atom_site_refinement_flags
_atom_site_disorder_assembly
_atom_site_disorder_group
Fe Fe 0.113349(19) 0.262346(13) 0.263527(13) 0.02580(7) Uani 1 1 d D . .
P1 P 0.08243(4) 0.34062(3) 0.19069(2) 0.02941(10) Uani 1 1 d D . .
P2 P 0.18611(4) 0.18933(2) 0.33223(2) 0.02796(10) Uani 1 1 d D . .
O1 O 0.02847(10) 0.41618(7) 0.21770(7) 0.0337(3) Uani 1 1 d D . .
O2 O 0.01982(11) 0.31290(8) 0.10893(7) 0.0369(3) Uani 1 1 d D . .
O3 O 0.17303(11) 0.10068(7) 0.29599(7) 0.0334(3) Uani 1 1 d D . .
O4 O 0.16845(10) 0.18788(7) 0.41285(7) 0.0346(3) Uani 1 1 d D . .
N1 N 0.26666(11) 0.29523(8) 0.26255(8) 0.0283(3) Uani 1 1 d D . .
N2 N 0.20653(12) 0.36464(10) 0.17760(9) 0.0387(4) Uani 1 1 d D . .
H2N H 0.2170 0.3912 0.1451 0.046 Uiso 1 1 calc R . .
N3 N 0.31587(12) 0.22273(9) 0.34739(8) 0.0340(3) Uani 1 1 d D . .
H3N H 0.3628 0.2101 0.3811 0.041 Uiso 1 1 calc R . .
N4 N -0.03641(12) 0.22945(8) 0.26404(8) 0.0297(3) Uani 1 1 d D . .
N5 N 0.11418(11) 0.34025(8) 0.34709(8) 0.0299(3) Uani 1 1 d D . .
N6 N 0.10840(12) 0.18339(9) 0.18043(8) 0.0316(3) Uani 1 1 d D . .
C1 C 0.29345(14) 0.34161(10) 0.21942(10) 0.0336(4) Uani 1 1 d D . .
C2 C 0.40048(15) 0.36467(12) 0.21659(12) 0.0408(4) Uani 1 1 d D . .
H2 H 0.4172 0.3965 0.1851 0.049 Uiso 1 1 calc R . .
C3 C 0.48171(15) 0.33994(11) 0.26100(12) 0.0404(4) Uani 1 1 d D . .
H3 H 0.5556 0.3553 0.2604 0.048 Uiso 1 1 calc R . .
C4 C 0.45693(14) 0.29312(10) 0.30631(11) 0.0356(4) Uani 1 1 d D . .
H4 H 0.5127 0.2764 0.3372 0.043 Uiso 1 1 calc R . .
C5 C 0.34857(14) 0.27132(10) 0.30530(10) 0.0306(4) Uani 1 1 d D . .
C6 C -0.08600(15) 0.44599(11) 0.11574(11) 0.0387(4) Uani 1 1 d D . .
C7 C -0.00024(15) 0.46768(11) 0.17370(11) 0.0366(4) Uani 1 1 d D . .
C8 C 0.05365(18) 0.53993(13) 0.19369(15) 0.0548(6) Uani 1 1 d D . .
H8 H 0.1110 0.5532 0.2341 0.066 Uiso 1 1 calc R . .
C9 C 0.0222(2) 0.59286(15) 0.15328(19) 0.0751(9) Uani 1 1 d D . .
H9 H 0.0574 0.6434 0.1665 0.090 Uiso 1 1 calc R . .
C10 C -0.0596(2) 0.57276(16) 0.09417(18) 0.0732(8) Uani 1 1 d D . .
H10 H -0.0788 0.6091 0.0659 0.088 Uiso 1 1 calc R . .
C11 C -0.11439(19) 0.50017(14) 0.07530(14) 0.0552(6) Uani 1 1 d D . .
H11 H -0.1715 0.4872 0.0347 0.066 Uiso 1 1 calc R . .
C12 C -0.14745(16) 0.37000(12) 0.10016(11) 0.0392(4) Uani 1 1 d D . .
C13 C -0.09472(16) 0.30490(11) 0.09834(10) 0.0379(4) Uani 1 1 d D . .
C14 C -0.14941(19) 0.23262(12) 0.08448(12) 0.0490(5) Uani 1 1 d D . .
H14 H -0.1106 0.1892 0.0831 0.059 Uiso 1 1 calc R . .
C15 C -0.2612(2) 0.22498(15) 0.07272(14) 0.0618(7) Uani 1 1 d D . .
H15 H -0.3002 0.1758 0.0632 0.074 Uiso 1 1 calc R . .
C16 C -0.31723(19) 0.28833(16) 0.07458(15) 0.0627(7) Uani 1 1 d D . .
H16 H -0.3944 0.2826 0.0668 0.075 Uiso 1 1 calc R . .
C17 C -0.26096(17) 0.36033(14) 0.08778(13) 0.0513(5) Uani 1 1 d D . .
H17 H -0.3001 0.4036 0.0884 0.062 Uiso 1 1 calc R . .
C18 C 0.12459(15) 0.02618(11) 0.37937(10) 0.0342(4) Uani 1 1 d D . .
C19 C 0.19287(14) 0.04240(10) 0.33290(10) 0.0313(4) Uani 1 1 d D . .
C20 C 0.27516(16) -0.00101(11) 0.31756(11) 0.0392(4) Uani 1 1 d D . .
H20 H 0.3214 0.0120 0.2864 0.047 Uiso 1 1 calc R . .
C21 C 0.28995(18) -0.06374(12) 0.34795(12) 0.0467(5) Uani 1 1 d D . .
H21 H 0.3472 -0.0936 0.3381 0.056 Uiso 1 1 calc R . .
C22 C 0.22146(18) -0.08320(12) 0.39276(12) 0.0457(5) Uani 1 1 d D . .
H22 H 0.2304 -0.1270 0.4127 0.055 Uiso 1 1 calc R . .
C23 C 0.14040(17) -0.03845(11) 0.40803(11) 0.0421(4) Uani 1 1 d D . .
H23 H 0.0939 -0.0519 0.4389 0.050 Uiso 1 1 calc R . .
C24 C 0.04132(15) 0.07596(12) 0.39941(10) 0.0375(4) Uani 1 1 d D . .
C25 C 0.06486(15) 0.15473(12) 0.41786(10) 0.0364(4) Uani 1 1 d D . .
C26 C -0.00813(19) 0.20263(14) 0.44280(11) 0.0471(5) Uani 1 1 d D . .
H26 H 0.0114 0.2561 0.4563 0.057 Uiso 1 1 calc R . .
C27 C -0.1098(2) 0.17170(16) 0.44786(13) 0.0568(6) Uani 1 1 d D . .
H27 H -0.1606 0.2037 0.4655 0.068 Uiso 1 1 calc R . .
C28 C -0.13749(19) 0.09400(17) 0.42712(14) 0.0603(7) Uani 1 1 d D . .
H28 H -0.2085 0.0730 0.4286 0.072 Uiso 1 1 calc R . .
C29 C -0.06273(18) 0.04646(15) 0.40413(13) 0.0499(5) Uani 1 1 d D . .
H29 H -0.0825 -0.0070 0.3914 0.060 Uiso 1 1 calc R . .
C30 C -0.12464(15) 0.20802(11) 0.26162(10) 0.0365(4) Uani 1 1 d D . .
C31 C -0.23858(18) 0.18100(16) 0.25796(15) 0.0584(6) Uani 1 1 d D . .
H31A H -0.2852 0.2159 0.2381 0.088 Uiso 1 1 calc R . .
H31B H -0.2515 0.1789 0.3063 0.088 Uiso 1 1 calc R . .
H31C H -0.2555 0.1301 0.2270 0.088 Uiso 1 1 calc R . .
C32 C 0.11127(16) 0.38449(11) 0.39747(11) 0.0371(4) Uani 1 1 d D . .
C33 C 0.1047(3) 0.43925(15) 0.46221(14) 0.0687(8) Uani 1 1 d D . .
H33A H 0.0316 0.4329 0.4734 0.103 Uiso 1 1 calc R . .
H33B H 0.1199 0.4909 0.4547 0.103 Uiso 1 1 calc R . .
H33C H 0.1581 0.4309 0.5023 0.103 Uiso 1 1 calc R . .
C34 C 0.09896(17) 0.13599(13) 0.13146(11) 0.0446(5) Uani 1 1 d D . .
C35 C 0.0847(3) 0.0748(2) 0.06815(17) 0.0949(13) Uani 1 1 d D . .
H35A H 0.0681 0.0261 0.0815 0.142 Uiso 1 1 calc R . .
H35B H 0.1517 0.0739 0.0481 0.142 Uiso 1 1 calc R . .
H35C H 0.0247 0.0832 0.0321 0.142 Uiso 1 1 calc R . .
Fe' Fe 0.63176(2) 0.751674(14) 0.274753(14) 0.03106(7) Uani 1 1 d D . .
P1' P 0.58543(4) 0.83835(3) 0.21478(3) 0.03091(10) Uani 1 1 d D . .
P2' P 0.71621(4) 0.67208(3) 0.33024(3) 0.03710(12) Uani 1 1 d D . .
O1' O 0.52842(10) 0.90691(7) 0.25447(7) 0.0345(3) Uani 1 1 d D . .
O2' O 0.51549(11) 0.81991(7) 0.13502(7) 0.0369(3) Uani 1 1 d D . .
O3' O 0.69841(13) 0.58541(8) 0.28715(7) 0.0429(3) Uani 1 1 d D . .
O4' O 0.71206(13) 0.66330(8) 0.41127(7) 0.0439(3) Uani 1 1 d D . .
N1' N 0.78010(12) 0.79085(9) 0.26907(8) 0.0334(3) Uani 1 1 d D . .
N2' N 0.70423(13) 0.87200(9) 0.19995(9) 0.0378(4) Uani 1 1 d D . .
H2N' H 0.7083 0.9054 0.1725 0.045 Uiso 1 1 calc R . .
N3' N 0.84483(15) 0.70584(10) 0.33804(10) 0.0463(4) Uani 1 1 d D . .
H3N' H 0.8970 0.6883 0.3646 0.056 Uiso 1 1 calc R . .
N4' N 0.48650(13) 0.71506(9) 0.28090(8) 0.0365(3) Uani 1 1 d D . .
N5' N 0.63746(12) 0.82371(9) 0.36338(8) 0.0338(3) Uani 1 1 d D . .
N6' N 0.62321(13) 0.68154(9) 0.18514(9) 0.0361(3) Uani 1 1 d D . .
C1' C 0.79720(15) 0.84581(10) 0.23217(10) 0.0348(4) Uani 1 1 d D . .
C2' C 0.90038(16) 0.87469(12) 0.22668(12) 0.0434(5) Uani 1 1 d D . .
H2' H 0.9104 0.9137 0.2008 0.052 Uiso 1 1 calc R . .
C3' C 0.98783(17) 0.84489(14) 0.26002(13) 0.0489(5) Uani 1 1 d D . .
H3' H 1.0594 0.8635 0.2569 0.059 Uiso 1 1 calc R . .
C4' C 0.97321(18) 0.78844(14) 0.29787(13) 0.0489(5) Uani 1 1 d D . .
H4' H 1.0336 0.7679 0.3207 0.059 Uiso 1 1 calc R . .
C5' C 0.86832(16) 0.76268(11) 0.30156(11) 0.0396(4) Uani 1 1 d D . .
C6' C 0.39547(15) 0.94568(11) 0.16690(11) 0.0370(4) Uani 1 1 d D . .
C7' C 0.48634(15) 0.96371(10) 0.22108(10) 0.0338(4) Uani 1 1 d D . .
C8' C 0.53231(16) 1.03760(11) 0.24970(13) 0.0431(5) Uani 1 1 d D . .
H8' H 0.5944 1.0482 0.2870 0.052 Uiso 1 1 calc R . .
C9' C 0.48599(19) 1.09590(12) 0.22290(15) 0.0541(6) Uani 1 1 d D . .
H9' H 0.5161 1.1471 0.2422 0.065 Uiso 1 1 calc R . .
C10' C 0.3963(2) 1.08014(13) 0.16831(15) 0.0563(6) Uani 1 1 d D . .
H10' H 0.3652 1.1204 0.1499 0.068 Uiso 1 1 calc R . .
C11' C 0.35193(18) 1.00584(13) 0.14046(13) 0.0491(5) Uani 1 1 d D . .
H11' H 0.2906 0.9955 0.1026 0.059 Uiso 1 1 calc R . .
C12' C 0.34224(16) 0.86677(11) 0.14151(10) 0.0389(4) Uani 1 1 d D . .
C13' C 0.40187(16) 0.80559(11) 0.12859(10) 0.0380(4) Uani 1 1 d D . .
C14' C 0.3543(2) 0.73147(13) 0.10659(12) 0.0489(5) Uani 1 1 d D . .
H14' H 0.3977 0.6907 0.0985 0.059 Uiso 1 1 calc R . .
C15' C 0.2423(2) 0.71729(15) 0.09651(13) 0.0592(6) Uani 1 1 d D . .
H15' H 0.2083 0.6665 0.0815 0.071 Uiso 1 1 calc R . .
C16' C 0.1802(2) 0.77674(15) 0.10828(14) 0.0592(6) Uani 1 1 d D . .
H16' H 0.1033 0.7668 0.1011 0.071 Uiso 1 1 calc R . .
C17' C 0.22913(18) 0.85114(14) 0.13055(12) 0.0502(5) Uani 1 1 d D . .
H17' H 0.1855 0.8918 0.1384 0.060 Uiso 1 1 calc R . .
C18' C 0.67458(16) 0.50178(11) 0.36831(10) 0.0364(4) Uani 1 1 d D . .
C19' C 0.72716(17) 0.52258(10) 0.31577(11) 0.0377(4) Uani 1 1 d D . .
C20' C 0.80135(18) 0.47976(12) 0.28601(12) 0.0464(5) Uani 1 1 d D . .
H20' H 0.8355 0.4950 0.2498 0.056 Uiso 1 1 calc R . .
C21' C 0.82541(19) 0.41426(13) 0.30957(13) 0.0494(5) Uani 1 1 d D . .
H21' H 0.8770 0.3846 0.2897 0.059 Uiso 1 1 calc R . .
C22' C 0.77513(18) 0.39160(12) 0.36166(12) 0.0454(5) Uani 1 1 d D . .
H22' H 0.7916 0.3464 0.3775 0.055 Uiso 1 1 calc R . .
C23' C 0.70051(17) 0.43521(11) 0.39066(11) 0.0398(4) Uani 1 1 d D . .
H23' H 0.6662 0.4195 0.4266 0.048 Uiso 1 1 calc R . .
C24' C 0.59340(18) 0.54773(11) 0.39860(10) 0.0402(4) Uani 1 1 d D . .
C25' C 0.61231(19) 0.62653(11) 0.41942(10) 0.0425(5) Uani 1 1 d D . .
C26' C 0.5393(2) 0.67037(13) 0.44944(12) 0.0544(6) Uani 1 1 d D . .
H26' H 0.5559 0.7240 0.4646 0.065 Uiso 1 1 calc R . .
C27' C 0.4417(2) 0.63542(15) 0.45725(14) 0.0607(7) Uani 1 1 d D . .
H27' H 0.3902 0.6650 0.4773 0.073 Uiso 1 1 calc R . .
C28' C 0.4189(2) 0.55725(15) 0.43585(14) 0.0588(6) Uani 1 1 d D . .
H28' H 0.3511 0.5333 0.4404 0.071 Uiso 1 1 calc R . .
C29' C 0.49473(19) 0.51380(13) 0.40774(13) 0.0495(5) Uani 1 1 d D . .
H29' H 0.4791 0.4600 0.3945 0.059 Uiso 1 1 calc R . .
C30' C 0.40053(18) 0.69645(13) 0.28557(12) 0.0479(5) Uani 1 1 d D . .
C31' C 0.2898(2) 0.6738(2) 0.29286(18) 0.0854(10) Uani 1 1 d D . .
H31D H 0.2692 0.7101 0.3320 0.128 Uiso 1 1 calc R . .
H31E H 0.2854 0.6228 0.3036 0.128 Uiso 1 1 calc R . .
H31F H 0.2403 0.6732 0.2478 0.128 Uiso 1 1 calc R . .
C32' C 0.63359(16) 0.86933(10) 0.41244(10) 0.0360(4) Uani 1 1 d D . .
C33' C 0.6263(2) 0.92905(13) 0.47387(13) 0.0602(7) Uani 1 1 d D . .
H33D H 0.6458 0.9788 0.4634 0.090 Uiso 1 1 calc R . .
H33E H 0.6765 0.9223 0.5162 0.090 Uiso 1 1 calc R . .
H33F H 0.5519 0.9262 0.4834 0.090 Uiso 1 1 calc R . .
C34' C 0.61879(18) 0.64029(12) 0.13200(12) 0.0447(5) Uani 1 1 d D . .
C35' C 0.6137(3) 0.58802(17) 0.06351(16) 0.0772(9) Uani 1 1 d D . .
H35D H 0.5609 0.6027 0.0267 0.116 Uiso 1 1 calc R . .
H35E H 0.5912 0.5362 0.0680 0.116 Uiso 1 1 calc R . .
H35F H 0.6855 0.5899 0.0497 0.116 Uiso 1 1 calc R . .
B1 B 0.3486(3) 0.50796(17) 0.10306(16) 0.0459(7) Uani 0.918(4) 1 d P A 1
F1 F 0.26664(13) 0.44733(10) 0.07722(9) 0.0571(5) Uani 0.918(4) 1 d P A 1
F2 F 0.3332(3) 0.54656(13) 0.16734(10) 0.0972(9) Uani 0.918(4) 1 d P A 1
F3 F 0.44676(16) 0.47702(15) 0.10918(13) 0.0806(7) Uani 0.918(4) 1 d P A 1
F4 F 0.3474(2) 0.55296(11) 0.05202(13) 0.0550(5) Uani 0.918(4) 1 d P A 1
B1A B 0.3505(15) 0.5044(11) 0.1020(11) 0.062(4) Uiso 0.082(4) 1 d PD A 2
F1A F 0.2482(14) 0.4863(12) 0.1089(11) 0.062(4) Uiso 0.082(4) 1 d PD A 2
F2A F 0.4068(17) 0.5484(10) 0.1627(10) 0.062(4) Uiso 0.082(4) 1 d PD A 2
F3A F 0.3991(17) 0.4408(11) 0.0878(10) 0.062(4) Uiso 0.082(4) 1 d PD A 2
F4A F 0.350(2) 0.5414(16) 0.0484(15) 0.062(4) Uiso 0.082(4) 1 d PD A 2
B2 B 0.5848(2) 0.16045(15) 0.44381(15) 0.0479(6) Uani 1 1 d . . .
F5 F 0.47368(11) 0.16866(9) 0.43342(9) 0.0657(4) Uani 1 1 d . . .
F6 F 0.63090(13) 0.19975(11) 0.40003(11) 0.0850(6) Uani 1 1 d . . .
F7 F 0.59947(14) 0.08490(9) 0.42774(10) 0.0784(5) Uani 1 1 d . . .
F8 F 0.62784(16) 0.18862(11) 0.51435(9) 0.0870(5) Uani 1 1 d . . .
B1' B 0.8126(4) 1.0106(2) 0.0993(3) 0.0598(15) Uani 0.712(4) 1 d PD B 1
F1' F 0.7268(3) 0.99773(18) 0.13335(16) 0.0990(12) Uani 0.712(4) 1 d PD B 1
F2' F 0.8735(3) 1.0690(2) 0.1502(2) 0.1154(14) Uani 0.712(4) 1 d PD B 1
F3' F 0.8683(5) 0.9492(2) 0.08905(17) 0.153(2) Uani 0.712(4) 1 d PD B 1
F4' F 0.7915(7) 1.0375(4) 0.0388(3) 0.0870(11) Uani 0.712(4) 1 d PD B 1
B1'A B 0.7837(13) 1.0213(10) 0.0981(11) 0.0746(15) Uiso 0.288(4) 1 d PD B 2
F1'A F 0.6912(5) 1.0505(4) 0.1187(3) 0.0746(15) Uiso 0.288(4) 1 d PD B 2
F2'A F 0.8880(7) 1.0408(5) 0.1421(5) 0.0746(15) Uiso 0.288(4) 1 d PD B 2
F3'A F 0.7587(6) 0.9430(4) 0.0855(3) 0.0746(15) Uiso 0.288(4) 1 d PD B 2
F4'A F 0.7907(13) 1.0384(11) 0.0319(9) 0.0746(15) Uiso 0.288(4) 1 d PD B 2
B2' B 1.0981(2) 0.63050(18) 0.41552(15) 0.0524(6) Uani 1 1 d . . .
F5' F 0.98707(13) 0.61354(12) 0.40265(12) 0.0956(6) Uani 1 1 d . . .
F6' F 1.12202(16) 0.69902(11) 0.39550(11) 0.0860(5) Uani 1 1 d . . .
F8' F 1.13508(19) 0.63687(12) 0.48651(10) 0.1029(7) Uani 1 1 d . . .
F7' F 1.14507(17) 0.57389(12) 0.37808(12) 0.0964(6) Uani 1 1 d . . .

loop_
_atom_site_aniso_label
_atom_site_aniso_U_11
_atom_site_aniso_U_22
_atom_site_aniso_U_33
_atom_site_aniso_U_23
_atom_site_aniso_U_13
_atom_site_aniso_U_12
Fe 0.02396(12) 0.02636(13) 0.02769(13) 0.00706(9) 0.00502(9) 0.00227(9)
P1 0.0262(2) 0.0308(2) 0.0322(2) 0.01099(18) 0.00324(17) 0.00253(17)
P2 0.0295(2) 0.0284(2) 0.0283(2) 0.00895(17) 0.00724(17) 0.00544(17)
O1 0.0310(6) 0.0327(6) 0.0371(7) 0.0096(5) 0.0018(5) 0.0042(5)
O2 0.0379(7) 0.0413(7) 0.0329(7) 0.0113(6) 0.0042(5) 0.0082(6)
O3 0.0419(7) 0.0292(6) 0.0321(6) 0.0092(5) 0.0115(5) 0.0054(5)
O4 0.0387(7) 0.0374(7) 0.0297(6) 0.0089(5) 0.0088(5) 0.0066(5)
N1 0.0261(7) 0.0280(7) 0.0323(7) 0.0092(6) 0.0058(6) 0.0043(5)
N2 0.0301(8) 0.0483(9) 0.0462(9) 0.0283(8) 0.0088(7) 0.0056(7)
N3 0.0289(7) 0.0365(8) 0.0377(8) 0.0137(7) 0.0016(6) 0.0050(6)
N4 0.0305(8) 0.0282(7) 0.0306(7) 0.0058(6) 0.0066(6) 0.0030(6)
N5 0.0257(7) 0.0303(7) 0.0345(8) 0.0093(6) 0.0047(6) 0.0028(6)
N6 0.0300(7) 0.0354(8) 0.0310(8) 0.0092(7) 0.0072(6) 0.0042(6)
C1 0.0300(9) 0.0336(9) 0.0399(10) 0.0133(8) 0.0069(7) 0.0047(7)
C2 0.0319(9) 0.0414(10) 0.0538(12) 0.0200(9) 0.0110(8) 0.0009(8)
C3 0.0254(9) 0.0399(10) 0.0565(12) 0.0114(9) 0.0088(8) 0.0013(7)
C4 0.0266(8) 0.0322(9) 0.0466(11) 0.0081(8) 0.0025(7) 0.0048(7)
C5 0.0301(8) 0.0266(8) 0.0345(9) 0.0050(7) 0.0048(7) 0.0046(7)
C6 0.0320(9) 0.0402(10) 0.0463(11) 0.0160(8) 0.0048(8) 0.0065(8)
C7 0.0300(9) 0.0351(9) 0.0475(11) 0.0152(8) 0.0056(8) 0.0061(7)
C8 0.0400(11) 0.0407(11) 0.0810(17) 0.0232(11) -0.0061(11) -0.0042(9)
C9 0.0624(16) 0.0435(13) 0.119(3) 0.0387(15) -0.0056(16) -0.0074(12)
C10 0.0716(18) 0.0566(15) 0.099(2) 0.0484(16) -0.0005(16) 0.0084(13)
C11 0.0495(13) 0.0533(13) 0.0660(15) 0.0290(12) -0.0014(11) 0.0089(10)
C12 0.0353(10) 0.0440(11) 0.0367(10) 0.0127(8) -0.0022(8) 0.0019(8)
C13 0.0372(10) 0.0420(10) 0.0316(9) 0.0111(8) -0.0042(7) -0.0010(8)
C14 0.0554(13) 0.0409(11) 0.0441(11) 0.0134(9) -0.0112(10) -0.0042(9)
C15 0.0572(14) 0.0567(14) 0.0618(15) 0.0224(12) -0.0181(12) -0.0195(12)
C16 0.0373(11) 0.0754(17) 0.0680(16) 0.0240(14) -0.0134(11) -0.0145(11)
C17 0.0364(11) 0.0597(14) 0.0546(13) 0.0195(11) -0.0084(9) 0.0016(10)
C18 0.0331(9) 0.0364(9) 0.0354(9) 0.0131(8) 0.0059(7) 0.0043(7)
C19 0.0324(9) 0.0300(9) 0.0330(9) 0.0103(7) 0.0060(7) 0.0029(7)
C20 0.0384(10) 0.0370(10) 0.0428(10) 0.0057(8) 0.0111(8) 0.0075(8)
C21 0.0455(11) 0.0395(11) 0.0540(13) 0.0075(9) 0.0039(9) 0.0153(9)
C22 0.0556(13) 0.0346(10) 0.0461(11) 0.0142(9) -0.0011(9) 0.0072(9)
C23 0.0475(11) 0.0402(10) 0.0417(11) 0.0195(9) 0.0058(9) 0.0014(9)
C24 0.0365(10) 0.0484(11) 0.0350(9) 0.0198(8) 0.0133(8) 0.0088(8)
C25 0.0374(10) 0.0491(11) 0.0303(9) 0.0181(8) 0.0130(7) 0.0119(8)
C26 0.0558(13) 0.0560(13) 0.0405(11) 0.0193(10) 0.0218(9) 0.0229(10)
C27 0.0527(13) 0.0828(18) 0.0541(13) 0.0341(13) 0.0303(11) 0.0324(12)
C28 0.0396(12) 0.093(2) 0.0657(15) 0.0416(14) 0.0264(11) 0.0164(12)
C29 0.0423(11) 0.0637(14) 0.0524(13) 0.0262(11) 0.0168(10) 0.0068(10)
C30 0.0321(10) 0.0382(10) 0.0388(10) 0.0066(8) 0.0087(7) -0.0006(8)
C31 0.0344(11) 0.0713(16) 0.0663(15) 0.0098(12) 0.0133(10) -0.0126(10)
C32 0.0377(10) 0.0341(9) 0.0396(10) 0.0068(8) 0.0099(8) 0.0012(8)
C33 0.102(2) 0.0474(14) 0.0545(15) -0.0094(11) 0.0365(15) -0.0048(13)
C34 0.0384(10) 0.0516(12) 0.0390(11) -0.0028(10) 0.0065(8) 0.0083(9)
C35 0.0691(19) 0.112(3) 0.0709(19) -0.0519(19) 0.0006(15) 0.0176(18)
Fe' 0.03477(14) 0.02554(13) 0.03391(14) 0.00480(10) 0.01197(11) 0.00124(10)
P1' 0.0322(2) 0.0259(2) 0.0347(2) 0.00430(18) 0.00915(18) 0.00193(17)
P2' 0.0482(3) 0.0298(2) 0.0368(3) 0.00952(19) 0.0138(2) 0.0063(2)
O1' 0.0364(7) 0.0306(6) 0.0343(7) 0.0019(5) 0.0055(5) 0.0044(5)
O2' 0.0385(7) 0.0367(7) 0.0340(7) 0.0024(5) 0.0088(5) 0.0028(5)
O3' 0.0658(10) 0.0319(7) 0.0366(7) 0.0099(6) 0.0193(7) 0.0119(6)
O4' 0.0642(9) 0.0335(7) 0.0361(7) 0.0077(6) 0.0153(6) 0.0044(6)
N1' 0.0339(8) 0.0304(8) 0.0369(8) 0.0063(6) 0.0104(6) 0.0045(6)
N2' 0.0351(8) 0.0345(8) 0.0486(9) 0.0175(7) 0.0116(7) 0.0028(6)
N3' 0.0442(10) 0.0456(10) 0.0541(11) 0.0216(8) 0.0078(8) 0.0098(8)
N4' 0.0429(9) 0.0312(8) 0.0342(8) 0.0016(6) 0.0128(7) -0.0028(7)
N5' 0.0340(8) 0.0315(8) 0.0364(8) 0.0078(7) 0.0082(6) 0.0014(6)
N6' 0.0422(9) 0.0285(8) 0.0404(9) 0.0065(7) 0.0167(7) 0.0021(6)
C1' 0.0352(9) 0.0315(9) 0.0386(10) 0.0076(7) 0.0095(8) 0.0017(7)
C2' 0.0383(10) 0.0458(11) 0.0474(11) 0.0146(9) 0.0094(9) -0.0033(9)
C3' 0.0348(10) 0.0581(13) 0.0534(13) 0.0120(10) 0.0091(9) -0.0019(9)
C4' 0.0382(11) 0.0563(13) 0.0534(13) 0.0147(10) 0.0067(9) 0.0083(9)
C5' 0.0400(10) 0.0389(10) 0.0409(10) 0.0095(8) 0.0078(8) 0.0064(8)
C6' 0.0346(9) 0.0382(10) 0.0409(10) 0.0096(8) 0.0128(8) 0.0040(8)
C7' 0.0320(9) 0.0296(9) 0.0419(10) 0.0064(7) 0.0134(7) 0.0056(7)
C8' 0.0356(10) 0.0321(10) 0.0613(13) 0.0030(9) 0.0171(9) 0.0018(8)
C9' 0.0479(12) 0.0319(10) 0.0872(18) 0.0110(11) 0.0276(12) 0.0059(9)
C10' 0.0570(14) 0.0458(12) 0.0809(17) 0.0302(12) 0.0294(13) 0.0194(11)
C11' 0.0461(12) 0.0542(13) 0.0545(13) 0.0222(10) 0.0140(10) 0.0136(10)
C12' 0.0382(10) 0.0428(11) 0.0335(9) 0.0061(8) 0.0041(8) -0.0003(8)
C13' 0.0394(10) 0.0408(10) 0.0304(9) 0.0033(8) 0.0049(7) -0.0029(8)
C14' 0.0593(13) 0.0400(11) 0.0409(11) -0.0011(9) 0.0069(10) -0.0056(10)
C15' 0.0590(14) 0.0545(14) 0.0532(14) -0.0015(11) 0.0055(11) -0.0205(12)
C16' 0.0427(12) 0.0683(16) 0.0571(14) 0.0045(12) 0.0013(10) -0.0155(11)
C17' 0.0390(11) 0.0586(13) 0.0491(12) 0.0090(10) 0.0033(9) -0.0029(10)
C18' 0.0451(10) 0.0312(9) 0.0330(9) 0.0055(7) 0.0091(8) 0.0044(8)
C19' 0.0469(11) 0.0285(9) 0.0387(10) 0.0071(7) 0.0103(8) 0.0058(8)
C20' 0.0494(12) 0.0446(11) 0.0507(12) 0.0107(9) 0.0216(10) 0.0107(9)
C21' 0.0498(12) 0.0444(12) 0.0581(13) 0.0091(10) 0.0182(10) 0.0178(10)
C22' 0.0522(12) 0.0373(10) 0.0467(11) 0.0098(9) 0.0039(9) 0.0129(9)
C23' 0.0514(12) 0.0326(9) 0.0363(10) 0.0082(8) 0.0093(8) 0.0056(8)
C24' 0.0550(12) 0.0373(10) 0.0351(10) 0.0120(8) 0.0182(9) 0.0137(9)
C25' 0.0624(13) 0.0379(10) 0.0332(10) 0.0116(8) 0.0195(9) 0.0093(9)
C26' 0.0899(18) 0.0420(12) 0.0440(12) 0.0155(9) 0.0349(12) 0.0227(11)
C27' 0.0844(18) 0.0598(15) 0.0586(14) 0.0256(12) 0.0458(14) 0.0339(13)
C28' 0.0679(16) 0.0608(15) 0.0627(15) 0.0233(12) 0.0376(13) 0.0185(12)
C29' 0.0593(14) 0.0440(12) 0.0526(13) 0.0137(10) 0.0253(11) 0.0107(10)
C30' 0.0464(12) 0.0539(13) 0.0404(11) 0.0041(9) 0.0138(9) -0.0116(10)
C31' 0.0487(15) 0.122(3) 0.081(2) 0.0185(19) 0.0213(14) -0.0290(16)
C32' 0.0411(10) 0.0311(9) 0.0354(10) 0.0074(8) 0.0079(8) -0.0012(7)
C33' 0.093(2) 0.0429(12) 0.0407(12) -0.0029(10) 0.0203(12) -0.0050(12)
C34' 0.0486(12) 0.0351(10) 0.0505(12) 0.0004(9) 0.0231(10) -0.0029(9)
C35' 0.0802(19) 0.0715(18) 0.0667(17) -0.0285(14) 0.0391(15) -0.0179(15)
B1 0.0548(16) 0.0459(15) 0.0370(13) 0.0113(11) 0.0092(11) -0.0045(12)
F1 0.0675(10) 0.0544(10) 0.0501(9) 0.0202(8) 0.0108(7) -0.0146(7)
F2 0.130(2) 0.0998(16) 0.0499(10) -0.0143(10) 0.0262(11) -0.0063(14)
F3 0.0547(11) 0.1111(17) 0.0970(15) 0.0687(14) 0.0173(10) 0.0111(11)
F4 0.0705(11) 0.0383(9) 0.0569(9) 0.0203(8) 0.0054(7) -0.0050(8)
B2 0.0379(12) 0.0530(14) 0.0588(15) 0.0216(12) 0.0084(11) 0.0191(10)
F5 0.0401(7) 0.0923(11) 0.0796(10) 0.0470(9) 0.0109(7) 0.0260(7)
F6 0.0549(9) 0.1120(14) 0.1168(15) 0.0750(12) 0.0304(9) 0.0244(9)
F7 0.0816(11) 0.0577(9) 0.1002(13) 0.0173(9) 0.0179(9) 0.0300(8)
F8 0.0986(13) 0.0847(12) 0.0688(11) 0.0160(9) -0.0198(9) 0.0300(10)
B1' 0.103(4) 0.036(2) 0.0379(19) 0.0086(16) 0.016(3) -0.018(2)
F1' 0.114(2) 0.099(2) 0.099(2) 0.0492(17) 0.0385(17) -0.0132(18)
F2' 0.115(3) 0.104(3) 0.099(2) -0.041(2) 0.0121(18) 0.010(2)
F3' 0.321(7) 0.099(2) 0.081(2) 0.0528(18) 0.082(3) 0.111(3)
F4' 0.150(3) 0.0672(15) 0.063(2) 0.0387(14) 0.0362(17) 0.0305(15)
B2' 0.0417(13) 0.0734(18) 0.0504(14) 0.0259(13) 0.0123(11) 0.0174(12)
F5' 0.0461(9) 0.1203(16) 0.1329(17) 0.0600(14) 0.0089(9) 0.0158(9)
F6' 0.0908(12) 0.0938(13) 0.0984(13) 0.0569(11) 0.0373(10) 0.0288(10)
F8' 0.1406(18) 0.0962(14) 0.0613(11) 0.0318(10) -0.0224(11) -0.0072(13)
F7' 0.1080(15) 0.1003(14) 0.1076(15) 0.0375(12) 0.0632(12) 0.0455(12)

loop_
_atom_type_symbol
_atom_type_description
_atom_type_scat_dispersion_real
_atom_type_scat_dispersion_imag
_atom_type_scat_source
C C 0.0033 0.0016 'International Tables Vol C Tables 4.2.6.8 and 6.1.1.4'
H H 0.0000 0.0000 'International Tables Vol C Tables 4.2.6.8 and 6.1.1.4'
B B 0.0013 0.0007 'International Tables Vol C Tables 4.2.6.8 and 6.1.1.4'
N N 0.0061 0.0033 'International Tables Vol C Tables 4.2.6.8 and 6.1.1.4'
O O 0.0106 0.0060 'International Tables Vol C Tables 4.2.6.8 and 6.1.1.4'
F F 0.0171 0.0103 'International Tables Vol C Tables 4.2.6.8 and 6.1.1.4'
P P 0.1023 0.0942 'International Tables Vol C Tables 4.2.6.8 and 6.1.1.4'
Fe Fe 0.3463 0.8444 'International Tables Vol C Tables 4.2.6.8 and 6.1.1.4'

loop_
_geom_angle_atom_site_label_1
_geom_angle_atom_site_label_2
_geom_angle_atom_site_label_3
_geom_angle
N6 Fe N5 178.32(6)
N6 Fe N4 88.85(6)
N5 Fe N4 89.49(6)
N6 Fe N1 90.74(6)
N5 Fe N1 90.92(6)
N4 Fe N1 179.56(7)
N6 Fe P2 90.15(5)
N5 Fe P2 89.81(5)
N4 Fe P2 96.86(5)
N1 Fe P2 82.99(4)
N6 Fe P1 87.68(5)
N5 Fe P1 92.77(5)
N4 Fe P1 97.30(5)
N1 Fe P1 82.83(4)
P2 Fe P1 165.62(2)
O1 P1 O2 102.39(7)
O1 P1 N2 109.07(8)
O2 P1 N2 100.47(8)
O1 P1 Fe 118.50(5)
O2 P1 Fe 122.70(5)
N2 P1 Fe 101.77(6)
O3 P2 O4 102.01(7)
O3 P2 N3 109.21(8)
O4 P2 N3 100.63(8)
O3 P2 Fe 115.23(5)
O4 P2 Fe 126.52(5)
N3 P2 Fe 101.55(6)
C7 O1 P1 122.84(12)
C13 O2 P1 116.27(12)
C19 O3 P2 125.12(11)
C25 O4 P2 114.76(11)
C1 N1 C5 118.05(15)
C1 N1 Fe 121.28(12)
C5 N1 Fe 120.67(12)
C1 N2 P1 118.00(13)
C1 N2 H2N 121.0
P1 N2 H2N 121.0
C5 N3 P2 117.95(12)
C5 N3 H3N 121.0
P2 N3 H3N 121.0
C30 N4 Fe 177.08(15)
C32 N5 Fe 177.00(15)
C34 N6 Fe 175.81(16)
N1 C1 N2 115.42(15)
N1 C1 C2 122.64(17)
N2 C1 C2 121.94(17)
C3 C2 C1 117.92(18)
C3 C2 H2 121.0
C1 C2 H2 121.0
C2 C3 C4 120.82(17)
C2 C3 H3 119.6
C4 C3 H3 119.6
C3 C4 C5 118.08(17)
C3 C4 H4 121.0
C5 C4 H4 121.0
N1 C5 C4 122.47(16)
N1 C5 N3 115.31(15)
C4 C5 N3 122.21(16)
C7 C6 C11 117.39(19)
C7 C6 C12 120.99(17)
C11 C6 C12 121.55(19)
C8 C7 C6 122.94(18)
C8 C7 O1 117.40(18)
C6 C7 O1 119.47(16)
C7 C8 C9 118.3(2)
C7 C8 H8 120.9
C9 C8 H8 120.9
C10 C9 C8 120.4(2)
C10 C9 H9 119.8
C8 C9 H9 119.8
C9 C10 C11 120.7(2)
C9 C10 H10 119.6
C11 C10 H10 119.6
C10 C11 C6 120.2(2)
C10 C11 H11 119.9
C6 C11 H11 119.9
C13 C12 C17 117.08(19)
C13 C12 C6 121.20(17)
C17 C12 C6 121.71(19)
C14 C13 C12 122.96(19)
C14 C13 O2 118.78(18)
C12 C13 O2 118.23(17)
C15 C14 C13 118.6(2)
C15 C14 H14 120.7
C13 C14 H14 120.7
C14 C15 C16 120.5(2)
C14 C15 H15 119.8
C16 C15 H15 119.8
C15 C16 C17 120.1(2)
C15 C16 H16 119.9
C17 C16 H16 119.9
C16 C17 C12 120.8(2)
C16 C17 H17 119.6
C12 C17 H17 119.6
C19 C18 C23 116.94(17)
C19 C18 C24 121.82(16)
C23 C18 C24 121.22(17)
C20 C19 C18 122.14(17)
C20 C19 O3 118.07(16)
C18 C19 O3 119.60(16)
C19 C20 C21 119.41(19)
C19 C20 H20 120.3
C21 C20 H20 120.3
C20 C21 C22 120.20(19)
C20 C21 H21 119.9
C22 C21 H21 119.9
C23 C22 C21 119.39(19)
C23 C22 H22 120.3
C21 C22 H22 120.3
C22 C23 C18 121.86(19)
C22 C23 H23 119.1
C18 C23 H23 119.1
C25 C24 C29 116.86(19)
C25 C24 C18 121.20(17)
C29 C24 C18 121.87(19)
C26 C25 C24 122.69(19)
C26 C25 O4 117.98(18)
C24 C25 O4 119.31(16)
C27 C26 C25 119.1(2)
C27 C26 H26 120.5
C25 C26 H26 120.5
C28 C27 C26 119.7(2)
C28 C27 H27 120.1
C26 C27 H27 120.1
C27 C28 C29 120.7(2)
C27 C28 H28 119.7
C29 C28 H28 119.7
C28 C29 C24 120.9(2)
C28 C29 H29 119.5
C24 C29 H29 119.5
N4 C30 C31 179.4(2)
C30 C31 H31A 109.5
C30 C31 H31B 109.5
H31A C31 H31B 109.5
C30 C31 H31C 109.5
H31A C31 H31C 109.5
H31B C31 H31C 109.5
N5 C32 C33 178.1(2)
C32 C33 H33A 109.5
C32 C33 H33B 109.5
H33A C33 H33B 109.5
C32 C33 H33C 109.5
H33A C33 H33C 109.5
H33B C33 H33C 109.5
N6 C34 C35 179.0(2)
C34 C35 H35A 109.5
C34 C35 H35B 109.5
H35A C35 H35B 109.5
C34 C35 H35C 109.5
H35A C35 H35C 109.5
H35B C35 H35C 109.5
N6' Fe' N5' 178.37(7)
N6' Fe' N4' 90.81(7)
N5' Fe' N4' 88.65(6)
N6' Fe' N1' 89.90(7)
N5' Fe' N1' 90.63(6)
N4' Fe' N1' 179.08(7)
N6' Fe' P1' 88.57(5)
N5' Fe' P1' 89.96(5)
N4' Fe' P1' 96.10(5)
N1' Fe' P1' 83.33(5)
N6' Fe' P2' 89.56(5)
N5' Fe' P2' 92.04(5)
N4' Fe' P2' 97.25(5)
N1' Fe' P2' 83.34(5)
P1' Fe' P2' 166.55(2)
O1' P1' O2' 102.30(7)
O1' P1' N2' 109.36(8)
O2' P1' N2' 100.84(8)
O1' P1' Fe' 116.95(5)
O2' P1' Fe' 123.84(5)
N2' P1' Fe' 101.91(6)
O3' P2' O4' 102.24(7)
O3' P2' N3' 109.26(9)
O4' P2' N3' 101.11(9)
O3' P2' Fe' 115.18(6)
O4' P2' Fe' 125.88(6)
N3' P2' Fe' 101.62(6)
C7' O1' P1' 123.66(12)
C13' O2' P1' 116.74(11)
C19' O3' P2' 125.68(13)
C25' O4' P2' 113.89(13)
C1' N1' C5' 118.18(16)
C1' N1' Fe' 120.94(13)
C5' N1' Fe' 120.88(13)
C1' N2' P1' 117.93(13)
C1' N2' H2N' 121.0
P1' N2' H2N' 121.0
C5' N3' P2' 118.23(14)
C5' N3' H3N' 120.9
P2' N3' H3N' 120.9
C30' N4' Fe' 177.27(18)
C32' N5' Fe' 173.70(16)
C34' N6' Fe' 179.51(18)
N1' C1' C2' 122.67(18)
N1' C1' N2' 115.55(16)
C2' C1' N2' 121.78(17)
C3' C2' C1' 117.71(19)
C3' C2' H2' 121.1
C1' C2' H2' 121.1
C2' C3' C4' 121.1(2)
C2' C3' H3' 119.5
C4' C3' H3' 119.5
C5' C4' C3' 118.2(2)
C5' C4' H4' 120.9
C3' C4' H4' 120.9
N1' C5' C4' 122.19(19)
N1' C5' N3' 115.16(18)
C4' C5' N3' 122.65(19)
C7' C6' C11' 117.16(19)
C7' C6' C12' 121.57(17)
C11' C6' C12' 121.14(19)
C8' C7' C6' 122.69(18)
C8' C7' O1' 116.90(17)
C6' C7' O1' 120.07(16)
C7' C8' C9' 118.5(2)
C7' C8' H8' 120.7
C9' C8' H8' 120.7
C10' C9' C8' 120.5(2)
C10' C9' H9' 119.8
C8' C9' H9' 119.8
C11' C10' C9' 120.0(2)
C11' C10' H10' 120.0
C9' C10' H10' 120.0
C10' C11' C6' 121.2(2)
C10' C11' H11' 119.4
C6' C11' H11' 119.4
C13' C12' C17' 117.34(19)
C13' C12' C6' 121.59(17)
C17' C12' C6' 121.06(19)
C14' C13' C12' 122.62(19)
C14' C13' O2' 118.70(19)
C12' C13' O2' 118.61(17)
C13' C14' C15' 119.0(2)
C13' C14' H14' 120.5
C15' C14' H14' 120.5
C16' C15' C14' 120.0(2)
C16' C15' H15' 120.0
C14' C15' H15' 120.0
C15' C16' C17' 120.4(2)
C15' C16' H16' 119.8
C17' C16' H16' 119.8
C16' C17' C12' 120.6(2)
C16' C17' H17' 119.7
C12' C17' H17' 119.7
C19' C18' C23' 117.17(18)
C19' C18' C24' 121.46(17)
C23' C18' C24' 121.37(17)
C20' C19' C18' 122.25(18)
C20' C19' O3' 117.74(18)
C18' C19' O3' 119.79(17)
C19' C20' C21' 119.1(2)
C19' C20' H20' 120.5
C21' C20' H20' 120.5
C22' C21' C20' 120.5(2)
C22' C21' H21' 119.7
C20' C21' H21' 119.7
C21' C22' C23' 119.50(19)
C21' C22' H22' 120.3
C23' C22' H22' 120.3
C22' C23' C18' 121.47(19)
C22' C23' H23' 119.3
C18' C23' H23' 119.3
C25' C24' C29' 117.01(19)
C25' C24' C18' 121.57(19)
C29' C24' C18' 121.42(18)
C26' C25' C24' 122.7(2)
C26' C25' O4' 118.53(19)
C24' C25' O4' 118.78(18)
C25' C26' C27' 119.1(2)
C25' C26' H26' 120.4
C27' C26' H26' 120.4
C26' C27' C28' 120.0(2)
C26' C27' H27' 120.0
C28' C27' H27' 120.0
C27' C28' C29' 120.1(2)
C27' C28' H28' 119.9
C29' C28' H28' 119.9
C28' C29' C24' 121.1(2)
C28' C29' H29' 119.5
C24' C29' H29' 119.5
N4' C30' C31' 178.8(3)
C30' C31' H31D 109.5
C30' C31' H31E 109.5
H31D C31' H31E 109.5
C30' C31' H31F 109.5
H31D C31' H31F 109.5
H31E C31' H31F 109.5
N5' C32' C33' 178.2(2)
C32' C33' H33D 109.5
C32' C33' H33E 109.5
H33D C33' H33E 109.5
C32' C33' H33F 109.5
H33D C33' H33F 109.5
H33E C33' H33F 109.5
N6' C34' C35' 179.4(3)
C34' C35' H35D 109.5
C34' C35' H35E 109.5
H35D C35' H35E 109.5
C34' C35' H35F 109.5
H35D C35' H35F 109.5
H35E C35' H35F 109.5
F2 B1 F3 111.2(3)
F2 B1 F4 112.9(3)
F3 B1 F4 107.8(2)
F2 B1 F1 109.1(2)
F3 B1 F1 107.1(2)
F4 B1 F1 108.5(2)
F2A B1A F1A 110.8(13)
F2A B1A F4A 109.3(13)
F1A B1A F4A 109.3(13)
F2A B1A F3A 108.1(12)
F1A B1A F3A 109.5(12)
F4A B1A F3A 109.8(13)
F8 B2 F7 108.3(2)
F8 B2 F6 111.5(2)
F7 B2 F6 111.1(2)
F8 B2 F5 108.4(2)
F7 B2 F5 109.7(2)
F6 B2 F5 107.80(18)
F4' B1' F3' 110.9(5)
F4' B1' F2' 106.1(5)
F3' B1' F2' 110.4(5)
F4' B1' F1' 117.4(5)
F3' B1' F1' 111.3(4)
F2' B1' F1' 99.9(4)
F4'A B1'A F3'A 106.2(15)
F4'A B1'A F1'A 107.0(14)
F3'A B1'A F1'A 104.2(12)
F4'A B1'A F2'A 107.7(14)
F3'A B1'A F2'A 108.4(12)
F1'A B1'A F2'A 122.3(14)
F8' B2' F7' 108.7(2)
F8' B2' F5' 108.3(2)
F7' B2' F5' 110.4(3)
F8' B2' F6' 110.3(3)
F7' B2' F6' 110.6(2)
F5' B2' F6' 108.4(2)

loop_
_geom_bond_atom_site_label_1
_geom_bond_atom_site_label_2
_geom_bond_distance
Fe N6 1.9129(15)
Fe N5 1.9170(15)
Fe N4 1.9306(15)
Fe N1 1.9750(14)
Fe P2 2.1881(5)
Fe P1 2.1895(5)
P1 O1 1.5988(13)
P1 O2 1.6077(13)
P1 N2 1.6575(16)
P2 O3 1.5986(13)
P2 O4 1.6105(13)
P2 N3 1.6527(15)
O1 C7 1.403(2)
O2 C13 1.411(2)
O3 C19 1.395(2)
O4 C25 1.416(2)
N1 C1 1.351(2)
N1 C5 1.360(2)
N2 C1 1.387(2)
N2 H2N 0.8800
N3 C5 1.389(2)
N3 H3N 0.8800
N4 C30 1.136(2)
N5 C32 1.137(2)
N6 C34 1.126(3)
C1 C2 1.389(3)
C2 C3 1.380(3)
C2 H2 0.9500
C3 C4 1.382(3)
C3 H3 0.9500
C4 C5 1.383(2)
C4 H4 0.9500
C6 C7 1.392(3)
C6 C11 1.396(3)
C6 C12 1.473(3)
C7 C8 1.375(3)
C8 C9 1.386(3)
C8 H8 0.9500
C9 C10 1.374(4)
C9 H9 0.9500
C10 C11 1.385(4)
C10 H10 0.9500
C11 H11 0.9500
C12 C13 1.386(3)
C12 C17 1.397(3)
C13 C14 1.383(3)
C14 C15 1.377(3)
C14 H14 0.9500
C15 C16 1.381(4)
C15 H15 0.9500
C16 C17 1.388(3)
C16 H16 0.9500
C17 H17 0.9500
C18 C19 1.392(2)
C18 C23 1.397(3)
C18 C24 1.476(3)
C19 C20 1.376(3)
C20 C21 1.383(3)
C20 H20 0.9500
C21 C22 1.387(3)
C21 H21 0.9500
C22 C23 1.377(3)
C22 H22 0.9500
C23 H23 0.9500
C24 C25 1.391(3)
C24 C29 1.397(3)
C25 C26 1.383(3)
C26 C27 1.381(3)
C26 H26 0.9500
C27 C28 1.381(4)
C27 H27 0.9500
C28 C29 1.384(3)
C28 H28 0.9500
C29 H29 0.9500
C30 C31 1.462(3)
C31 H31A 0.9800
C31 H31B 0.9800
C31 H31C 0.9800
C32 C33 1.450(3)
C33 H33A 0.9800
C33 H33B 0.9800
C33 H33C 0.9800
C34 C35 1.453(3)
C35 H35A 0.9800
C35 H35B 0.9800
C35 H35C 0.9800
Fe' N6' 1.9132(16)
Fe' N5' 1.9210(16)
Fe' N4' 1.9225(16)
Fe' N1' 1.9693(16)
Fe' P1' 2.1770(5)
Fe' P2' 2.1868(6)
P1' O1' 1.6003(13)
P1' O2' 1.6018(14)
P1' N2' 1.6568(16)
P2' O3' 1.6003(14)
P2' O4' 1.6099(14)
P2' N3' 1.6549(19)
O1' C7' 1.403(2)
O2' C13' 1.411(2)
O3' C19' 1.399(2)
O4' C25' 1.419(3)
N1' C1' 1.352(2)
N1' C5' 1.363(3)
N2' C1' 1.389(2)
N2' H2N' 0.8800
N3' C5' 1.392(3)
N3' H3N' 0.8800
N4' C30' 1.129(3)
N5' C32' 1.135(2)
N6' C34' 1.133(3)
C1' C2' 1.388(3)
C2' C3' 1.378(3)
C2' H2' 0.9500
C3' C4' 1.382(3)
C3' H3' 0.9500
C4' C5' 1.381(3)
C4' H4' 0.9500
C6' C7' 1.387(3)
C6' C11' 1.395(3)
C6' C12' 1.480(3)
C7' C8' 1.381(3)
C8' C9' 1.383(3)
C8' H8' 0.9500
C9' C10' 1.381(4)
C9' H9' 0.9500
C10' C11' 1.380(3)
C10' H10' 0.9500
C11' H11' 0.9500
C12' C13' 1.383(3)
C12' C17' 1.400(3)
C13' C14' 1.379(3)
C14' C15' 1.385(3)
C14' H14' 0.9500
C15' C16' 1.375(4)
C15' H15' 0.9500
C16' C17' 1.389(3)
C16' H16' 0.9500
C17' H17' 0.9500
C18' C19' 1.390(3)
C18' C23' 1.395(3)
C18' C24' 1.480(3)
C19' C20' 1.377(3)
C20' C21' 1.382(3)
C20' H20' 0.9500
C21' C22' 1.379(3)
C21' H21' 0.9500
C22' C23' 1.383(3)
C22' H22' 0.9500
C23' H23' 0.9500
C24' C25' 1.390(3)
C24' C29' 1.393(3)
C25' C26' 1.378(3)
C26' C27' 1.379(4)
C26' H26' 0.9500
C27' C28' 1.383(4)
C27' H27' 0.9500
C28' C29' 1.387(3)
C28' H28' 0.9500
C29' H29' 0.9500
C30' C31' 1.456(3)
C31' H31D 0.9800
C31' H31E 0.9800
C31' H31F 0.9800
C32' C33' 1.456(3)
C33' H33D 0.9800
C33' H33E 0.9800
C33' H33F 0.9800
C34' C35' 1.454(3)
C35' H35D 0.9800
C35' H35E 0.9800
C35' H35F 0.9800
B1 F2 1.348(4)
B1 F3 1.386(4)
B1 F4 1.392(3)
B1 F1 1.399(3)
B1A F2A 1.335(18)
B1A F1A 1.336(18)
B1A F4A 1.338(18)
B1A F3A 1.338(18)
B2 F8 1.361(3)
B2 F7 1.369(3)
B2 F6 1.372(3)
B2 F5 1.398(3)
B1' F4' 1.343(6)
B1' F3' 1.351(6)
B1' F2' 1.375(6)
B1' F1' 1.377(6)
B1'A F4'A 1.385(17)
B1'A F3'A 1.389(17)
B1'A F1'A 1.392(15)
B1'A F2'A 1.418(16)
B2' F8' 1.352(3)
B2' F7' 1.359(3)
B2' F5' 1.376(3)
B2' F6' 1.391(3)

loop_
_geom_hbond_atom_site_label_D
_geom_hbond_atom_site_label_H
_geom_hbond_atom_site_label_A
_geom_hbond_distance_DH
_geom_hbond_distance_HA
_geom_hbond_distance_DA
_geom_hbond_angle_DHA
N2 H2N F1 0.88 1.95 2.824(2) 170.0
N3 H3N F5 0.88 1.87 2.7336(19) 165.9
N2' H2N' F1' 0.88 1.97 2.834(3) 166.2
N3' H3N' F5' 0.88 1.99 2.834(3) 159.2
N2 H2N F1A 0.88 2.01 2.833(19) 155.6
N2' H2N' F3'A 0.88 2.10 2.906(7) 152.2

loop_
_geom_torsion_atom_site_label_1
_geom_torsion_atom_site_label_2
_geom_torsion_atom_site_label_3
_geom_torsion_atom_site_label_4
_geom_torsion
N6 Fe P1 O1 155.97(7)
N5 Fe P1 O1 -22.41(7)
N4 Fe P1 O1 67.43(7)
N1 Fe P1 O1 -112.99(7)
P2 Fe P1 O1 -122.51(9)
N6 Fe P1 O2 26.27(8)
N5 Fe P1 O2 -152.11(7)
N4 Fe P1 O2 -62.27(8)
N1 Fe P1 O2 117.31(8)
P2 Fe P1 O2 107.78(10)
N6 Fe P1 N2 -84.49(8)
N5 Fe P1 N2 97.13(8)
N4 Fe P1 N2 -173.03(8)
N1 Fe P1 N2 6.55(8)
P2 Fe P1 N2 -2.98(11)
N6 Fe P2 O3 -17.55(7)
N5 Fe P2 O3 160.77(7)
N4 Fe P2 O3 71.31(7)
N1 Fe P2 O3 -108.27(7)
P1 Fe P2 O3 -98.76(10)
N6 Fe P2 O4 -146.99(8)
N5 Fe P2 O4 31.34(8)
N4 Fe P2 O4 -58.13(8)
N1 Fe P2 O4 122.29(8)
P1 Fe P2 O4 131.81(9)
N6 Fe P2 N3 100.33(7)
N5 Fe P2 N3 -81.35(7)
N4 Fe P2 N3 -170.81(7)
N1 Fe P2 N3 9.60(7)
P1 Fe P2 N3 19.12(11)
O2 P1 O1 C7 -37.78(14)
N2 P1 O1 C7 68.05(15)
Fe P1 O1 C7 -176.26(11)
O1 P1 O2 C13 -53.01(14)
N2 P1 O2 C13 -165.40(13)
Fe P1 O2 C13 83.18(13)
O4 P2 O3 C19 -25.86(15)
N3 P2 O3 C19 80.03(15)
Fe P2 O3 C19 -166.48(12)
O3 P2 O4 C25 -62.05(13)
N3 P2 O4 C25 -174.52(12)
Fe P2 O4 C25 72.36(13)
N6 Fe N1 C1 82.50(15)
N5 Fe N1 C1 -97.75(14)
P2 Fe N1 C1 172.56(14)
P1 Fe N1 C1 -5.07(13)
N6 Fe N1 C5 -97.17(14)
N5 Fe N1 C5 82.58(14)
P2 Fe N1 C5 -7.11(13)
P1 Fe N1 C5 175.26(13)
O1 P1 N2 C1 117.31(15)
O2 P1 N2 C1 -135.54(15)
Fe P1 N2 C1 -8.69(16)
O3 P2 N3 C5 109.17(14)
O4 P2 N3 C5 -144.00(14)
Fe P2 N3 C5 -12.98(14)
C5 N1 C1 N2 -179.43(16)
Fe N1 C1 N2 0.9(2)
C5 N1 C1 C2 0.8(3)
Fe N1 C1 C2 -178.86(15)
P1 N2 C1 N1 5.9(2)
P1 N2 C1 C2 -174.29(16)
N1 C1 C2 C3 -1.3(3)
N2 C1 C2 C3 178.9(2)
C1 C2 C3 C4 0.6(3)
C2 C3 C4 C5 0.6(3)
C1 N1 C5 C4 0.4(3)
Fe N1 C5 C4 -179.89(13)
C1 N1 C5 N3 -178.89(16)
Fe N1 C5 N3 0.8(2)
C3 C4 C5 N1 -1.1(3)
C3 C4 C5 N3 178.16(18)
P2 N3 C5 N1 9.2(2)
P2 N3 C5 C4 -170.12(14)
C11 C6 C7 C8 2.5(3)
C12 C6 C7 C8 -174.6(2)
C11 C6 C7 O1 177.45(19)
C12 C6 C7 O1 0.4(3)
P1 O1 C7 C8 -115.82(19)
P1 O1 C7 C6 68.9(2)
C6 C7 C8 C9 -1.3(4)
O1 C7 C8 C9 -176.4(2)
C7 C8 C9 C10 -1.1(5)
C8 C9 C10 C11 2.1(5)
C9 C10 C11 C6 -0.9(5)
C7 C6 C11 C10 -1.3(4)
C12 C6 C11 C10 175.7(2)
C7 C6 C12 C13 -47.9(3)
C11 C6 C12 C13 135.1(2)
C7 C6 C12 C17 131.0(2)
C11 C6 C12 C17 -46.0(3)
C17 C12 C13 C14 0.5(3)
C6 C12 C13 C14 179.47(19)
C17 C12 C13 O2 178.49(18)
C6 C12 C13 O2 -2.5(3)
P1 O2 C13 C14 -103.21(18)
P1 O2 C13 C12 78.73(19)
C12 C13 C14 C15 -0.7(3)
O2 C13 C14 C15 -178.7(2)
C13 C14 C15 C16 0.2(4)
C14 C15 C16 C17 0.5(4)
C15 C16 C17 C12 -0.7(4)
C13 C12 C17 C16 0.2(3)
C6 C12 C17 C16 -178.7(2)
C23 C18 C19 C20 -2.4(3)
C24 C18 C19 C20 175.78(18)
C23 C18 C19 O3 172.46(17)
C24 C18 C19 O3 -9.3(3)
P2 O3 C19 C20 -116.70(17)
P2 O3 C19 C18 68.2(2)
C18 C19 C20 C21 1.2(3)
O3 C19 C20 C21 -173.73(18)
C19 C20 C21 C22 0.8(3)
C20 C21 C22 C23 -1.6(3)
C21 C22 C23 C18 0.3(3)
C19 C18 C23 C22 1.7(3)
C24 C18 C23 C22 -176.56(19)
C19 C18 C24 C25 -44.4(3)
C23 C18 C24 C25 133.7(2)
C19 C18 C24 C29 138.7(2)
C23 C18 C24 C29 -43.2(3)
C29 C24 C25 C26 2.7(3)
C18 C24 C25 C26 -174.29(18)
C29 C24 C25 O4 -178.88(17)
C18 C24 C25 O4 4.1(3)
P2 O4 C25 C26 -105.96(17)
P2 O4 C25 C24 75.59(19)
C24 C25 C26 C27 -1.9(3)
O4 C25 C26 C27 179.71(18)
C25 C26 C27 C28 -0.9(3)
C26 C27 C28 C29 2.7(4)
C27 C28 C29 C24 -1.8(4)
C25 C24 C29 C28 -0.9(3)
C18 C24 C29 C28 176.1(2)
N6' Fe' P1' O1' 155.30(7)
N5' Fe' P1' O1' -24.00(7)
N4' Fe' P1' O1' 64.64(7)
N1' Fe' P1' O1' -114.63(7)
P2' Fe' P1' O1' -122.63(10)
N6' Fe' P1' O2' 26.36(8)
N5' Fe' P1' O2' -152.94(8)
N4' Fe' P1' O2' -64.31(8)
N1' Fe' P1' O2' 116.42(8)
P2' Fe' P1' O2' 108.43(11)
N6' Fe' P1' N2' -85.53(8)
N5' Fe' P1' N2' 95.17(8)
N4' Fe' P1' N2' -176.20(8)
N1' Fe' P1' N2' 4.53(7)
P2' Fe' P1' N2' -3.46(12)
N6' Fe' P2' O3' -21.38(8)
N5' Fe' P2' O3' 158.28(8)
N4' Fe' P2' O3' 69.38(8)
N1' Fe' P2' O3' -111.33(8)
P1' Fe' P2' O3' -103.33(11)
N6' Fe' P2' O4' -150.37(9)
N5' Fe' P2' O4' 29.29(9)
N4' Fe' P2' O4' -59.61(9)
N1' Fe' P2' O4' 119.68(9)
P1' Fe' P2' O4' 127.67(11)
N6' Fe' P2' N3' 96.57(9)
N5' Fe' P2' N3' -83.77(8)
N4' Fe' P2' N3' -172.66(8)
N1' Fe' P2' N3' 6.63(8)
P1' Fe' P2' N3' 14.62(13)
O2' P1' O1' C7' -36.21(15)
N2' P1' O1' C7' 70.09(15)
Fe' P1' O1' C7' -174.82(11)
O1' P1' O2' C13' -53.60(14)
N2' P1' O2' C13' -166.38(13)
Fe' P1' O2' C13' 81.21(13)
O4' P2' O3' C19' -28.03(18)
N3' P2' O3' C19' 78.52(17)
Fe' P2' O3' C19' -167.91(14)
O3' P2' O4' C25' -60.39(14)
N3' P2' O4' C25' -173.13(13)
Fe' P2' O4' C25' 73.57(13)
N6' Fe' N1' C1' 85.18(15)
N5' Fe' N1' C1' -93.28(15)
P1' Fe' N1' C1' -3.39(14)
P2' Fe' N1' C1' 174.74(14)
N6' Fe' N1' C5' -94.08(15)
N5' Fe' N1' C5' 87.46(15)
P1' Fe' N1' C5' 177.35(15)
P2' Fe' N1' C5' -4.52(14)
O1' P1' N2' C1' 118.33(15)
O2' P1' N2' C1' -134.38(15)
Fe' P1' N2' C1' -6.08(15)
O3' P2' N3' C5' 112.80(16)
O4' P2' N3' C5' -139.89(16)
Fe' P2' N3' C5' -9.33(17)
C5' N1' C1' C2' -0.5(3)
Fe' N1' C1' C2' -179.75(15)
C5' N1' C1' N2' 179.69(16)
Fe' N1' C1' N2' 0.4(2)
P1' N2' C1' N1' 4.3(2)
P1' N2' C1' C2' -175.56(16)
N1' C1' C2' C3' 0.6(3)
N2' C1' C2' C3' -179.6(2)
C1' C2' C3' C4' -0.3(3)
C2' C3' C4' C5' -0.1(4)
C1' N1' C5' C4' 0.0(3)
Fe' N1' C5' C4' 179.30(16)
C1' N1' C5' N3' -179.46(17)
Fe' N1' C5' N3' -0.2(2)
C3' C4' C5' N1' 0.3(3)
C3' C4' C5' N3' 179.7(2)
P2' N3' C5' N1' 7.1(3)
P2' N3' C5' C4' -172.41(17)
C11' C6' C7' C8' 1.3(3)
C12' C6' C7' C8' -174.68(18)
C11' C6' C7' O1' 174.35(17)
C12' C6' C7' O1' -1.6(3)
P1' O1' C7' C8' -118.32(16)
P1' O1' C7' C6' 68.2(2)
C6' C7' C8' C9' -0.3(3)
O1' C7' C8' C9' -173.63(18)
C7' C8' C9' C10' -0.5(3)
C8' C9' C10' C11' 0.4(4)
C9' C10' C11' C6' 0.6(3)
C7' C6' C11' C10' -1.4(3)
C12' C6' C11' C10' 174.6(2)
C7' C6' C12' C13' -44.3(3)
C11' C6' C12' C13' 139.9(2)
C7' C6' C12' C17' 134.8(2)
C11' C6' C12' C17' -41.0(3)
C17' C12' C13' C14' -0.8(3)
C6' C12' C13' C14' 178.40(19)
C17' C12' C13' O2' 176.25(17)
C6' C12' C13' O2' -4.6(3)
P1' O2' C13' C14' -103.50(18)
P1' O2' C13' C12' 79.4(2)
C12' C13' C14' C15' 0.4(3)
O2' C13' C14' C15' -176.63(19)
C13' C14' C15' C16' 0.1(4)
C14' C15' C16' C17' -0.2(4)
C15' C16' C17' C12' -0.2(4)
C13' C12' C17' C16' 0.6(3)
C6' C12' C17' C16' -178.5(2)
C23' C18' C19' C20' 0.5(3)
C24' C18' C19' C20' -178.7(2)
C23' C18' C19' O3' 175.01(18)
C24' C18' C19' O3' -4.2(3)
P2' O3' C19' C20' -119.23(19)
P2' O3' C19' C18' 66.0(2)
C18' C19' C20' C21' -0.7(3)
O3' C19' C20' C21' -175.3(2)
C19' C20' C21' C22' 0.6(4)
C20' C21' C22' C23' -0.3(3)
C21' C22' C23' C18' 0.1(3)
C19' C18' C23' C22' -0.2(3)
C24' C18' C23' C22' 179.02(19)
C19' C18' C24' C25' -45.6(3)
C23' C18' C24' C25' 135.3(2)
C19' C18' C24' C29' 134.7(2)
C23' C18' C24' C29' -44.5(3)
C29' C24' C25' C26' 1.5(3)
C18' C24' C25' C26' -178.3(2)
C29' C24' C25' O4' 179.75(18)
C18' C24' C25' O4' 0.0(3)
P2' O4' C25' C26' -103.10(19)
P2' O4' C25' C24' 78.5(2)
C24' C25' C26' C27' -2.1(3)
O4' C25' C26' C27' 179.6(2)
C25' C26' C27' C28' 0.8(4)
C26' C27' C28' C29' 1.2(4)
C27' C28' C29' C24' -1.8(4)
C25' C24' C29' C28' 0.5(3)
C18' C24' C29' C28' -179.7(2)
